data_7227457
loop_
_publ_author_name
'Li, Min-Yu'
'Wang, Fei'
'Gu, Zhi-Gang'
'Zhang, Jian'

_publ_section_title
;
 Synthesis of homochiral zeolitic metal--organic frameworks with amino
 acid and tetrazolates for chiral recognition
;
_journal_issue 9
_journal_name_full 'RSC Adv.'
_journal_page_first 4872
_journal_paper_doi 10.1039/C6RA27069G
_journal_volume 7
_journal_year 2017
_chemical_absolute_configuration none
_chemical_formula_moiety 'C18 H30 N26 O6 Zn4, 2(C3 H7 N O)'
_chemical_formula_sum 'C24 H44 N28 O8 Zn4'
_chemical_formula_weight 1114.43
_space_group_crystal_system monoclinic
_space_group_IT_number 4
_space_group_name_Hall 'P 2yb'
_space_group_name_H-M_alt 'P 1 21 1'
_symmetry_space_group_name_Hall 'P 2yb'
_symmetry_space_group_name_H-M 'P 1 21 1'
_atom_sites_solution_hydrogens geom
_audit_creation_method SHELXL-2014/7
_audit_update_record
;
2016-12-24 deposited with the CCDC.
2017-01-03 downloaded from the CCDC.
;
_cell_angle_alpha 90
_cell_angle_beta 93.970(6)
_cell_angle_gamma 90
_cell_formula_units_Z 2
_cell_length_a 10.110(5)
_cell_length_b 21.362(10)
_cell_length_c 10.475(5)
_cell_measurement_reflns_used 4016
_cell_measurement_temperature 293(2)
_cell_measurement_theta_max 27.6610
_cell_measurement_theta_min 2.1690
_cell_volume 2256.9(19)
_computing_cell_refinement 'CrystalClear (Rigaku Inc., 2008)'
_computing_data_collection 'CrystalClear (Rigaku Inc., 2008)'
_computing_data_reduction 'CrystalClear (Rigaku Inc., 2008)'
_computing_molecular_graphics 'Bruker SHELXTL'
_computing_publication_material 'Bruker SHELXTL'
_computing_structure_refinement 'SHELXL-2014/7 (Sheldrick, 2014)'
_computing_structure_solution 'SHELXL-2014/7 (Sheldrick, 2014)'
_diffrn_ambient_temperature 293(2)
_diffrn_measured_fraction_theta_full 0.997
_diffrn_measured_fraction_theta_max 0.991
_diffrn_measurement_device_type Mercury70
_diffrn_measurement_method CCD_Profile_fitting
_diffrn_radiation_type MoK\a
_diffrn_radiation_wavelength 0.71073
_diffrn_reflns_av_R_equivalents 0.0687
_diffrn_reflns_av_unetI/netI 0.1268
_diffrn_reflns_Laue_measured_fraction_full 0.997
_diffrn_reflns_Laue_measured_fraction_max 0.991
_diffrn_reflns_limit_h_max 13
_diffrn_reflns_limit_h_min -13
_diffrn_reflns_limit_k_max 26
_diffrn_reflns_limit_k_min -27
_diffrn_reflns_limit_l_max 13
_diffrn_reflns_limit_l_min -13
_diffrn_reflns_number 17690
_diffrn_reflns_point_group_measured_fraction_full 0.997
_diffrn_reflns_point_group_measured_fraction_max 0.991
_diffrn_reflns_theta_full 25.242
_diffrn_reflns_theta_max 27.514
_diffrn_reflns_theta_min 2.019
_diffrn_source 'sealed tube'
_exptl_absorpt_coefficient_mu 2.176
_exptl_absorpt_correction_T_max 1.0000
_exptl_absorpt_correction_T_min 0.8891
_exptl_absorpt_correction_type multi-scan
_exptl_absorpt_process_details
;
RIGAKU/MSC(2004), CrystalClear Version 1.3.6,  
  Rigaku/MSC, 9009 New Trails Drive, The Woodlands, TX77381-5209, USA
;
_exptl_crystal_colour 'light yellow'
_exptl_crystal_density_diffrn 1.640
_exptl_crystal_description Prism
_exptl_crystal_F_000 1136
_exptl_crystal_size_max 0.300
_exptl_crystal_size_mid 0.200
_exptl_crystal_size_min 0.080
_refine_diff_density_max 0.849
_refine_diff_density_min -0.597
_refine_diff_density_rms 0.114
_refine_ls_abs_structure_details
;
 Refined as an inversion twin.
;
_refine_ls_abs_structure_Flack 0.21(5)
_refine_ls_extinction_method none
_refine_ls_goodness_of_fit_ref 1.019
_refine_ls_hydrogen_treatment constr
_refine_ls_matrix_type full
_refine_ls_number_parameters 578
_refine_ls_number_reflns 9632
_refine_ls_number_restraints 101
_refine_ls_restrained_S_all 1.030
_refine_ls_R_factor_all 0.1488
_refine_ls_R_factor_gt 0.0733
_refine_ls_shift/su_max 0.000
_refine_ls_shift/su_mean 0.000
_refine_ls_structure_factor_coef Fsqd
_refine_ls_weighting_details 'w=1/[\s^2^(Fo^2^)+(0.0631P)^2^+3.7221P] where P=(Fo^2^+2Fc^2^)/3'
_refine_ls_weighting_scheme calc
_refine_ls_wR_factor_gt 0.1399
_refine_ls_wR_factor_ref 0.1810
_reflns_Friedel_coverage 0.948
_reflns_Friedel_fraction_full 0.997
_reflns_Friedel_fraction_max 0.991
_reflns_number_gt 5152
_reflns_number_total 9632
_reflns_threshold_expression 'I > 2\s(I)'
_cod_data_source_file c6ra27069g2.cif
_cod_data_source_block 2L
_cod_depositor_comments
;
The following automatic conversions were performed:

'_exptl_absorpt_correction_type' value 'Multi-scan' changed to
'multi-scan' according to
/usr/data/users/saulius/crontab/automatic-downloads/rss-feeds/RSC/lib/dictionaries/cif_core.dic
dictionary named 'cif_core.dic' version 2.4.2 from 2011-04-26.

Automatic conversion script
Id: cif_fix_values 4268 2015-11-12 08:31:59Z antanas 
;
_cod_original_cell_volume 2256.8(19)
_cod_database_code 7227457
_shelx_shelxl_version_number 2014/7
_shelx_space_group_comment
;
The symmetry employed for this shelxl refinement is uniquely defined
by the following loop, which should always be used as a source of
symmetry information in preference to the above space-group names.
They are only intended as comments.
;

loop_
_space_group_symop_operation_xyz
'x, y, z'
'-x, y+1/2, -z'

loop_
_atom_site_label
_atom_site_type_symbol
_atom_site_fract_x
_atom_site_fract_y
_atom_site_fract_z
_atom_site_U_iso_or_equiv
_atom_site_adp_type
_atom_site_occupancy
_atom_site_site_symmetry_order
_atom_site_calc_flag
_atom_site_refinement_flags_posn
_atom_site_refinement_flags_adp
Zn1 Zn 0.5081(3) 0.57648(13) 0.6915(3) 0.0363(8) Uani 1 1 d . .
Zn2 Zn 0.4695(3) 0.35145(13) 0.5043(3) 0.0389(8) Uani 1 1 d . .
Zn3 Zn 1.0254(2) 0.52473(13) 0.9956(3) 0.0369(8) Uani 1 1 d . .
Zn4 Zn 0.9879(3) 0.29985(13) 0.8087(3) 0.0372(8) Uani 1 1 d . .
O1 O 0.4717(19) 0.4515(10) 0.574(2) 0.062(6) Uani 1 1 d . .
O2 O 0.5257(17) 0.5462(9) 0.5121(19) 0.045(5) Uani 1 1 d . .
O3 O 1.0245(17) 0.4265(7) 0.9164(14) 0.035(4) Uani 1 1 d . .
O4 O 0.985(2) 0.3316(9) 0.9759(19) 0.059(6) Uani 1 1 d . .
O7 O 0.3163(11) 0.5176(5) 0.2688(16) 0.108(7) Uani 1 1 d . .
H7A H 0.2856 0.5436 0.2172 0.161 Uiso 1 1 calc DR U
O8 O 0.793(3) 0.4210(14) 1.178(3) 0.223(10) Uani 1 1 d D U
H8D H 0.7328 0.3957 1.1642 0.335 Uiso 1 1 calc R U
N1 N 0.1600(16) 0.5472(10) 0.8703(19) 0.034(5) Uani 1 1 d . .
N2 N 0.136(2) 0.5996(12) 0.795(3) 0.057(7) Uani 1 1 d . .
N3 N 0.237(2) 0.6133(12) 0.731(2) 0.056(7) Uani 1 1 d . .
N4 N 0.3332(17) 0.5658(9) 0.758(2) 0.044(6) Uani 1 1 d . .
N5 N 0.540(2) 0.6673(11) 0.658(2) 0.040(5) Uani 1 1 d . U
N6 N 0.635(2) 0.6993(9) 0.7308(19) 0.046(6) Uani 1 1 d . .
N7 N 0.642(2) 0.7564(11) 0.683(2) 0.054(7) Uani 1 1 d . .
N8 N 0.5493(19) 0.7632(11) 0.579(2) 0.057(7) Uani 1 1 d . .
N9 N 0.6510(17) 0.5496(10) 0.826(2) 0.043(6) Uani 1 1 d . .
N10 N 0.622(2) 0.5544(13) 0.947(2) 0.061(7) Uani 1 1 d . .
N11 N 0.7389(17) 0.5443(11) 1.016(2) 0.048(6) Uani 1 1 d . U
N12 N 0.8341(16) 0.5327(10) 0.9278(19) 0.040(5) Uani 1 1 d . .
N13 N 1.0520(18) 0.7094(10) 1.159(2) 0.034(5) Uani 1 1 d . .
N14 N 1.1433(16) 0.6755(11) 1.231(2) 0.050(7) Uani 1 1 d . .
N15 N 1.1403(17) 0.6193(9) 1.196(2) 0.036(5) Uani 1 1 d . U
N16 N 1.0502(18) 0.6135(9) 1.0923(17) 0.032(5) Uani 1 1 d . .
N17 N 0.1678(17) 0.3112(11) 0.739(2) 0.047(6) Uani 1 1 d . .
N18 N 0.2553(17) 0.2688(11) 0.767(2) 0.054(7) Uani 1 1 d . .
N19 N 0.3601(19) 0.2781(13) 0.703(2) 0.054(7) Uani 1 1 d . .
N20 N 0.337(2) 0.3308(10) 0.636(2) 0.049(6) Uani 1 1 d . .
N21 N 0.8561(15) 0.3299(9) 0.6825(18) 0.031(5) Uani 1 1 d . U
N22 N 0.8651(16) 0.3172(11) 0.553(2) 0.042(6) Uani 1 1 d . .
N23 N 0.755(2) 0.3257(12) 0.487(2) 0.059(7) Uani 1 1 d . .
N24 N 0.6617(16) 0.3441(10) 0.5656(18) 0.038(5) Uani 1 1 d . .
N25 N 0.4384(14) 0.4048(6) 0.3418(15) 0.029(3) Uani 1 1 d . .
H25A H 0.4669 0.3844 0.2750 0.035 Uiso 1 1 calc R U
H25B H 0.3521 0.4123 0.3265 0.035 Uiso 1 1 calc R U
N26 N 1.042(2) 0.4712(10) 1.153(2) 0.100(7) Uani 1 1 d D U
H26A H 1.1172 0.4822 1.1963 0.120 Uiso 1 1 calc R U
H26B H 0.9764 0.4824 1.2009 0.120 Uiso 1 1 calc R U
C1 C 0.2819(18) 0.5283(12) 0.841(2) 0.030(5) Uani 1 1 d . U
C2 C 0.346(2) 0.4660(11) 0.891(2) 0.040(6) Uani 1 1 d . .
H2A H 0.2905 0.4469 0.9511 0.061 Uiso 1 1 calc R U
H2B H 0.3551 0.4381 0.8205 0.061 Uiso 1 1 calc R U
H2C H 0.4318 0.4744 0.9327 0.061 Uiso 1 1 calc R U
C3 C 0.486(3) 0.7073(14) 0.577(3) 0.050(8) Uani 1 1 d . .
C4 C 0.380(2) 0.6900(13) 0.467(3) 0.059(8) Uani 1 1 d . .
H4A H 0.3549 0.7270 0.4196 0.089 Uiso 1 1 calc R U
H4B H 0.4169 0.6600 0.4113 0.089 Uiso 1 1 calc R U
H4C H 0.3038 0.6724 0.5031 0.089 Uiso 1 1 calc R U
C5 C 0.7758(17) 0.5334(12) 0.814(3) 0.031(6) Uani 1 1 d . .
C6 C 0.842(3) 0.5147(16) 0.696(3) 0.075(10) Uani 1 1 d . .
H6A H 0.7808 0.5187 0.6227 0.113 Uiso 1 1 calc R U
H6B H 0.9174 0.5413 0.6865 0.113 Uiso 1 1 calc R U
H6C H 0.8712 0.4720 0.7043 0.113 Uiso 1 1 calc R U
C7 C 0.999(2) 0.6701(12) 1.067(2) 0.026(5) Uani 1 1 d . .
C8 C 0.900(3) 0.6868(14) 0.977(3) 0.072(10) Uani 1 1 d . .
H8A H 0.8852 0.7311 0.9811 0.109 Uiso 1 1 calc R U
H8B H 0.9264 0.6761 0.8930 0.109 Uiso 1 1 calc R U
H8C H 0.8204 0.6648 0.9929 0.109 Uiso 1 1 calc R U
C9 C 0.218(2) 0.3508(14) 0.658(3) 0.047(7) Uani 1 1 d . .
C10 C 0.147(2) 0.4020(12) 0.598(3) 0.076(10) Uani 1 1 d . .
H10A H 0.0622 0.4059 0.6329 0.115 Uiso 1 1 calc R U
H10B H 0.1966 0.4400 0.6133 0.115 Uiso 1 1 calc R U
H10C H 0.1351 0.3945 0.5076 0.115 Uiso 1 1 calc R U
C11 C 0.725(2) 0.3452(13) 0.683(3) 0.037(6) Uani 1 1 d . .
C12 C 0.665(2) 0.3565(14) 0.809(2) 0.056(8) Uani 1 1 d . .
H12A H 0.7329 0.3547 0.8772 0.084 Uiso 1 1 calc R U
H12B H 0.6238 0.3970 0.8075 0.084 Uiso 1 1 calc R U
H12C H 0.5994 0.3250 0.8215 0.084 Uiso 1 1 calc R U
C13 C 0.4946(15) 0.4889(8) 0.4949(14) 0.018(3) Uani 1 1 d . .
C14 C 0.5106(14) 0.4646(6) 0.3595(13) 0.025(3) Uani 1 1 d . .
H14A H 0.6049 0.4579 0.3476 0.030 Uiso 1 1 calc R U
C15 C 0.4539(11) 0.5142(6) 0.2619(12) 0.031(3) Uani 1 1 d . U
H15A H 0.4936 0.5547 0.2815 0.037 Uiso 1 1 calc DR U
H15B H 0.4746 0.5024 0.1761 0.037 Uiso 1 1 calc DR U
C16 C 1.007(3) 0.3876(15) 1.006(2) 0.101(8) Uani 1 1 d D U
C17 C 1.041(3) 0.4004(10) 1.148(2) 0.124(7) Uani 1 1 d D U
H17A H 1.1221 0.3802 1.1839 0.149 Uiso 1 1 calc R U
C18 C 0.916(3) 0.3874(13) 1.219(3) 0.161(8) Uani 1 1 d D U
H18A H 0.8982 0.3428 1.2129 0.194 Uiso 1 1 calc R U
H18B H 0.9375 0.3966 1.3090 0.194 Uiso 1 1 calc R U
O5 O 0.526(3) 0.3544(11) 0.106(3) 0.145(12) Uani 1 1 d D .
N27 N 0.575(2) 0.2554(11) 0.052(2) 0.076(9) Uani 1 1 d D .
C31 C 0.491(2) 0.3022(14) 0.059(3) 0.093(12) Uani 1 1 d D U
H31A H 0.4035 0.2965 0.0286 0.112 Uiso 1 1 calc R U
C32 C 0.703(3) 0.255(2) 0.130(4) 0.16(2) Uani 1 1 d D .
H32A H 0.7512 0.2180 0.1130 0.233 Uiso 1 1 calc R U
H32B H 0.7541 0.2913 0.1081 0.233 Uiso 1 1 calc R U
H32C H 0.6870 0.2571 0.2192 0.233 Uiso 1 1 calc R U
C33 C 0.557(3) 0.1957(11) -0.017(2) 0.105(13) Uani 1 1 d D .
H33A H 0.6362 0.1710 -0.0036 0.158 Uiso 1 1 calc R U
H33B H 0.4836 0.1733 0.0144 0.158 Uiso 1 1 calc R U
H33C H 0.5399 0.2038 -0.1067 0.158 Uiso 1 1 calc R U
O6 O 0.991(3) 0.5263(12) 1.397(2) 0.151(13) Uani 1 1 d D .
N28 N 0.911(3) 0.6221(11) 1.439(3) 0.096(11) Uani 1 1 d D .
C34 C 1.003(3) 0.5787(14) 1.451(2) 0.101(14) Uani 1 1 d D .
H34A H 1.0803 0.5869 1.5024 0.121 Uiso 1 1 calc R U
C35 C 0.793(3) 0.601(2) 1.357(3) 0.140(17) Uani 1 1 d D .
H35A H 0.7290 0.6345 1.3507 0.210 Uiso 1 1 calc R U
H35B H 0.8199 0.5913 1.2731 0.210 Uiso 1 1 calc R U
H35C H 0.7554 0.5651 1.3940 0.210 Uiso 1 1 calc R U
C36 C 0.954(4) 0.6813(15) 1.504(4) 0.16(2) Uani 1 1 d D .
H36A H 0.8839 0.7117 1.4929 0.243 Uiso 1 1 calc R U
H36B H 0.9729 0.6736 1.5938 0.243 Uiso 1 1 calc R U
H36C H 1.0317 0.6970 1.4676 0.243 Uiso 1 1 calc R U

loop_
_atom_site_aniso_label
_atom_site_aniso_U_11
_atom_site_aniso_U_22
_atom_site_aniso_U_33
_atom_site_aniso_U_23
_atom_site_aniso_U_13
_atom_site_aniso_U_12
Zn1 0.0293(14) 0.033(2) 0.047(2) 0.0039(15) 0.0044(13) -0.0016(12)
Zn2 0.0375(16) 0.032(2) 0.047(2) 0.0004(16) 0.0010(14) 0.0033(14)
Zn3 0.0251(13) 0.035(2) 0.0502(19) -0.0029(16) 0.0004(12) 0.0030(13)
Zn4 0.0309(14) 0.031(2) 0.050(2) 0.0030(16) 0.0002(13) -0.0019(12)
O1 0.052(11) 0.066(15) 0.068(14) -0.011(12) 0.012(10) 0.007(10)
O2 0.055(9) 0.037(12) 0.043(10) -0.001(8) 0.008(7) -0.012(8)
O3 0.063(11) 0.016(9) 0.026(8) 0.005(7) -0.001(7) -0.003(7)
O4 0.108(14) 0.029(12) 0.040(11) 0.000(8) -0.002(10) -0.018(10)
O7 0.078(9) 0.029(8) 0.203(18) 0.030(9) -0.087(11) -0.005(6)
O8 0.210(16) 0.207(18) 0.255(19) 0.020(16) 0.029(16) 0.015(15)
N1 0.019(8) 0.041(14) 0.043(12) -0.008(10) 0.010(8) 0.005(8)
N2 0.050(13) 0.035(14) 0.08(2) 0.018(14) 0.002(13) 0.006(11)
N3 0.048(12) 0.057(15) 0.060(15) 0.024(12) -0.007(10) 0.029(10)
N4 0.038(10) 0.019(11) 0.078(16) 0.007(11) 0.025(10) -0.012(9)
N5 0.050(9) 0.034(10) 0.037(10) 0.005(9) 0.007(8) 0.000(8)
N6 0.082(14) 0.022(12) 0.036(12) -0.005(9) 0.012(10) -0.018(10)
N7 0.062(13) 0.044(14) 0.054(13) 0.001(10) -0.019(10) -0.013(11)
N8 0.030(10) 0.046(15) 0.092(18) 0.019(12) -0.016(10) 0.011(10)
N9 0.035(9) 0.041(12) 0.050(12) 0.006(9) -0.013(8) -0.018(8)
N10 0.056(13) 0.079(19) 0.049(14) 0.007(13) 0.005(10) -0.001(11)
N11 0.025(7) 0.059(11) 0.061(11) -0.004(9) -0.004(7) 0.009(7)
N12 0.025(8) 0.033(12) 0.059(13) -0.024(10) -0.016(8) 0.012(8)
N13 0.027(8) 0.023(10) 0.051(12) 0.009(9) -0.011(8) -0.001(7)
N14 0.022(9) 0.057(17) 0.066(15) -0.016(12) -0.026(9) 0.004(8)
N15 0.034(8) 0.021(10) 0.054(10) 0.001(8) 0.004(7) 0.003(7)
N16 0.048(11) 0.025(11) 0.022(8) 0.003(7) 0.008(7) 0.014(9)
N17 0.026(9) 0.070(16) 0.041(12) -0.003(12) -0.013(8) 0.016(10)
N18 0.025(10) 0.044(13) 0.096(18) 0.014(12) 0.018(10) -0.009(9)
N19 0.028(11) 0.067(18) 0.070(18) 0.017(15) 0.015(11) 0.012(11)
N20 0.052(13) 0.021(13) 0.074(17) 0.007(11) 0.004(11) -0.001(9)
N21 0.028(7) 0.029(9) 0.036(9) 0.003(7) 0.013(7) 0.019(6)
N22 0.013(7) 0.064(15) 0.052(13) 0.000(11) 0.011(7) 0.001(7)
N23 0.052(12) 0.084(17) 0.044(11) -0.007(11) 0.025(9) -0.004(11)
N24 0.033(9) 0.045(13) 0.038(12) 0.013(10) 0.012(8) -0.015(9)
N25 0.037(7) 0.014(7) 0.034(8) -0.003(6) -0.009(6) 0.001(6)
N26 0.130(16) 0.088(13) 0.076(14) -0.022(12) -0.033(12) 0.007(13)
C1 0.025(8) 0.026(10) 0.038(11) -0.002(9) -0.001(8) 0.007(8)
C2 0.039(11) 0.048(15) 0.033(10) -0.006(10) -0.007(9) 0.007(10)
C3 0.069(17) 0.029(16) 0.050(16) -0.002(13) -0.003(13) -0.007(12)
C4 0.048(13) 0.040(17) 0.08(2) -0.011(13) -0.035(12) -0.004(11)
C5 0.017(9) 0.023(13) 0.053(16) 0.009(12) -0.003(9) 0.010(9)
C6 0.056(16) 0.12(3) 0.057(17) 0.045(17) 0.020(13) 0.011(16)
C7 0.017(8) 0.023(12) 0.038(13) 0.002(10) 0.005(8) 0.004(7)
C8 0.062(16) 0.06(2) 0.09(2) -0.028(17) -0.023(15) 0.011(14)
C9 0.036(12) 0.039(15) 0.068(17) 0.005(14) 0.018(12) -0.007(11)
C10 0.044(13) 0.030(14) 0.16(3) 0.038(16) 0.023(15) -0.004(11)
C11 0.038(12) 0.032(15) 0.042(15) -0.002(13) 0.012(11) -0.010(11)
C12 0.029(11) 0.09(2) 0.050(15) -0.030(14) -0.005(10) 0.009(12)
C13 0.023(7) 0.009(8) 0.021(8) 0.007(6) 0.007(6) -0.006(6)
C14 0.034(7) 0.014(7) 0.027(7) 0.004(6) -0.001(6) 0.002(5)
C15 0.044(7) 0.028(7) 0.018(6) 0.017(5) -0.011(5) -0.001(6)
C16 0.130(17) 0.064(15) 0.103(15) -0.012(14) -0.045(14) 0.000(15)
C17 0.163(14) 0.095(13) 0.109(13) -0.026(12) -0.028(12) -0.010(12)
C18 0.194(17) 0.136(15) 0.152(15) -0.014(14) 0.001(14) -0.018(13)
O5 0.23(3) 0.11(2) 0.10(2) 0.041(18) 0.08(2) 0.04(2)
N27 0.053(13) 0.09(2) 0.09(2) 0.020(18) 0.026(12) -0.017(13)
C31 0.092(15) 0.095(17) 0.094(16) 0.006(12) 0.009(11) -0.015(12)
C32 0.12(3) 0.12(3) 0.21(4) 0.04(3) -0.06(3) -0.07(2)
C33 0.15(3) 0.08(3) 0.08(2) 0.053(19) -0.003(19) -0.01(2)
O6 0.27(4) 0.12(2) 0.076(17) -0.050(17) 0.07(2) -0.07(2)
N28 0.13(3) 0.10(3) 0.057(18) 0.018(18) 0.011(17) -0.01(2)
C34 0.16(3) 0.12(3) 0.033(13) -0.011(16) 0.055(16) 0.00(2)
C35 0.10(3) 0.19(4) 0.13(3) 0.09(3) 0.03(2) -0.02(3)
C36 0.20(4) 0.12(3) 0.18(4) -0.09(3) 0.13(3) -0.04(3)

loop_
_atom_type_symbol
_atom_type_description
_atom_type_scat_dispersion_real
_atom_type_scat_dispersion_imag
_atom_type_scat_source
C C 0.0033 0.0016 'International Tables Vol C Tables 4.2.6.8 and 6.1.1.4'
H H 0.0000 0.0000 'International Tables Vol C Tables 4.2.6.8 and 6.1.1.4'
N N 0.0061 0.0033 'International Tables Vol C Tables 4.2.6.8 and 6.1.1.4'
O O 0.0106 0.0060 'International Tables Vol C Tables 4.2.6.8 and 6.1.1.4'
Zn Zn 0.2839 1.4301 'International Tables Vol C Tables 4.2.6.8 and 6.1.1.4'

loop_
_geom_angle_atom_site_label_1
_geom_angle_atom_site_label_2
_geom_angle_atom_site_label_3
_geom_angle
_geom_angle_site_symmetry_1
_geom_angle_site_symmetry_3
N4 Zn1 N5 109.6(8) . .
N4 Zn1 O2 115.9(8) . .
N5 Zn1 O2 97.1(9) . .
N4 Zn1 N9 109.6(9) . .
N5 Zn1 N9 106.2(9) . .
O2 Zn1 N9 117.1(8) . .
N24 Zn2 N20 115.6(8) . .
N24 Zn2 N25 113.4(6) . .
N20 Zn2 N25 127.7(8) . .
N24 Zn2 N8 97.0(8) . 2_646
N20 Zn2 N8 92.6(9) . 2_646
N25 Zn2 N8 98.6(8) . 2_646
N24 Zn2 O1 89.0(8) . .
N20 Zn2 O1 88.6(8) . .
N25 Zn2 O1 75.0(7) . .
N8 Zn2 O1 172.6(8) 2_646 .
N26 Zn3 N1 130.6(9) . 1_655
N26 Zn3 N12 111.1(8) . .
N1 Zn3 N12 115.1(8) 1_655 .
N26 Zn3 N16 96.6(8) . .
N1 Zn3 N16 92.0(8) 1_655 .
N12 Zn3 N16 99.6(7) . .
N26 Zn3 O3 76.7(7) . .
N1 Zn3 O3 88.2(7) 1_655 .
N12 Zn3 O3 88.3(7) . .
N16 Zn3 O3 171.2(6) . .
O4 Zn4 N21 117.8(8) . .
O4 Zn4 N13 99.9(9) . 2_747
N21 Zn4 N13 107.5(8) . 2_747
O4 Zn4 N17 111.5(9) . 1_655
N21 Zn4 N17 107.9(8) . 1_655
N13 Zn4 N17 112.0(9) 2_747 1_655
C13 O1 Zn2 114.0(15) . .
C13 O2 Zn1 113.9(14) . .
C16 O3 Zn3 109.3(14) . .
C16 O4 Zn4 124.7(19) . .
C15 O7 H7A 109.5 . .
C18 O8 H8D 109.5 . .
C1 N1 N2 104(2) . .
C1 N1 Zn3 138.0(18) . 1_455
N2 N1 Zn3 117.8(16) . 1_455
N3 N2 N1 111(2) . .
N2 N3 N4 107(2) . .
C1 N4 N3 105.8(18) . .
C1 N4 Zn1 135.5(16) . .
N3 N4 Zn1 117.9(15) . .
C3 N5 N6 107(2) . .
C3 N5 Zn1 133(2) . .
N6 N5 Zn1 120.3(16) . .
N7 N6 N5 107.7(19) . .
N6 N7 N8 110(2) . .
C3 N8 N7 102(2) . .
C3 N8 Zn2 139.5(19) . 2_656
N7 N8 Zn2 117.4(19) . 2_656
N10 N9 C5 113(2) . .
N10 N9 Zn1 116.4(16) . .
C5 N9 Zn1 129.8(18) . .
N9 N10 N11 104(2) . .
N10 N11 N12 107(2) . .
C5 N12 N11 108.4(17) . .
C5 N12 Zn3 133.4(16) . .
N11 N12 Zn3 118.0(14) . .
C7 N13 N14 106(2) . .
C7 N13 Zn4 129.9(15) . 2_757
N14 N13 Zn4 123.7(16) . 2_757
N15 N14 N13 110.4(18) . .
N14 N15 N16 108.4(18) . .
C7 N16 N15 108(2) . .
C7 N16 Zn3 132.1(17) . .
N15 N16 Zn3 120.0(14) . .
N18 N17 C9 108(2) . .
N18 N17 Zn4 116.9(18) . 1_455
C9 N17 Zn4 134.8(17) . 1_455
N17 N18 N19 110(2) . .
N18 N19 N20 106(2) . .
C9 N20 N19 108(2) . .
C9 N20 Zn2 134(2) . .
N19 N20 Zn2 115.8(17) . .
C11 N21 N22 100.3(18) . .
C11 N21 Zn4 134.8(16) . .
N22 N21 Zn4 121.1(12) . .
N23 N22 N21 112.7(17) . .
N22 N23 N24 109(2) . .
C11 N24 N23 104.9(19) . .
C11 N24 Zn2 132.8(15) . .
N23 N24 Zn2 121.6(16) . .
C14 N25 Zn2 109.2(10) . .
C14 N25 H25A 109.8 . .
Zn2 N25 H25A 109.8 . .
C14 N25 H25B 109.8 . .
Zn2 N25 H25B 109.8 . .
H25A N25 H25B 108.3 . .
C17 N26 Zn3 122.7(15) . .
C17 N26 H26A 106.7 . .
Zn3 N26 H26A 106.7 . .
C17 N26 H26B 106.7 . .
Zn3 N26 H26B 106.7 . .
H26A N26 H26B 106.6 . .
N4 C1 N1 112(2) . .
N4 C1 C2 124.7(19) . .
N1 C1 C2 123(2) . .
C1 C2 H2A 109.5 . .
C1 C2 H2B 109.5 . .
H2A C2 H2B 109.5 . .
C1 C2 H2C 109.5 . .
H2A C2 H2C 109.5 . .
H2B C2 H2C 109.5 . .
N5 C3 N8 113(2) . .
N5 C3 C4 124(3) . .
N8 C3 C4 121(3) . .
C3 C4 H4A 109.5 . .
C3 C4 H4B 109.5 . .
H4A C4 H4B 109.5 . .
C3 C4 H4C 109.5 . .
H4A C4 H4C 109.5 . .
H4B C4 H4C 109.5 . .
N12 C5 N9 107(2) . .
N12 C5 C6 123.7(19) . .
N9 C5 C6 130(2) . .
C5 C6 H6A 109.5 . .
C5 C6 H6B 109.5 . .
H6A C6 H6B 109.5 . .
C5 C6 H6C 109.5 . .
H6A C6 H6C 109.5 . .
H6B C6 H6C 109.5 . .
N16 C7 N13 106.7(19) . .
N16 C7 C8 129(3) . .
N13 C7 C8 124(2) . .
C7 C8 H8A 109.5 . .
C7 C8 H8B 109.5 . .
H8A C8 H8B 109.5 . .
C7 C8 H8C 109.5 . .
H8A C8 H8C 109.5 . .
H8B C8 H8C 109.5 . .
N20 C9 N17 107(2) . .
N20 C9 C10 128(3) . .
N17 C9 C10 125(2) . .
C9 C10 H10A 109.5 . .
C9 C10 H10B 109.5 . .
H10A C10 H10B 109.5 . .
C9 C10 H10C 109.5 . .
H10A C10 H10C 109.5 . .
H10B C10 H10C 109.5 . .
N24 C11 N21 113(2) . .
N24 C11 C12 127.1(19) . .
N21 C11 C12 120(2) . .
C11 C12 H12A 109.5 . .
C11 C12 H12B 109.5 . .
H12A C12 H12B 109.5 . .
C11 C12 H12C 109.5 . .
H12A C12 H12C 109.5 . .
H12B C12 H12C 109.5 . .
O1 C13 O2 127.3(18) . .
O1 C13 C14 117.4(16) . .
O2 C13 C14 114.6(14) . .
N25 C14 C13 109.1(12) . .
N25 C14 C15 110.5(12) . .
C13 C14 C15 108.7(12) . .
N25 C14 H14A 109.5 . .
C13 C14 H14A 109.5 . .
C15 C14 H14A 109.5 . .
O7 C15 C14 108.9(11) . .
O7 C15 H15A 109.9 . .
C14 C15 H15A 109.9 . .
O7 C15 H15B 109.9 . .
C14 C15 H15B 109.9 . .
H15A C15 H15B 108.3 . .
O4 C16 O3 118(2) . .
O4 C16 C17 116(2) . .
O3 C16 C17 125(2) . .
N26 C17 C16 102.4(16) . .
N26 C17 C18 99.6(15) . .
C16 C17 C18 107.6(17) . .
N26 C17 H17A 115.1 . .
C16 C17 H17A 115.1 . .
C18 C17 H17A 115.1 . .
O8 C18 C17 118(2) . .
O8 C18 H18A 107.7 . .
C17 C18 H18A 107.7 . .
O8 C18 H18B 107.7 . .
C17 C18 H18B 107.7 . .
H18A C18 H18B 107.1 . .
C31 N27 C33 129(2) . .
C31 N27 C32 121(2) . .
C33 N27 C32 110(3) . .
O5 C31 N27 122.3(17) . .
O5 C31 H31A 118.8 . .
N27 C31 H31A 118.8 . .
N27 C32 H32A 109.5 . .
N27 C32 H32B 109.5 . .
H32A C32 H32B 109.5 . .
N27 C32 H32C 109.5 . .
H32A C32 H32C 109.5 . .
H32B C32 H32C 109.5 . .
N27 C33 H33A 109.5 . .
N27 C33 H33B 109.5 . .
H33A C33 H33B 109.5 . .
N27 C33 H33C 109.5 . .
H33A C33 H33C 109.5 . .
H33B C33 H33C 109.5 . .
C34 N28 C36 112(3) . .
C34 N28 C35 112(2) . .
C36 N28 C35 135(3) . .
O6 C34 N28 122.5(18) . .
O6 C34 H34A 118.8 . .
N28 C34 H34A 118.8 . .
N28 C35 H35A 109.5 . .
N28 C35 H35B 109.5 . .
H35A C35 H35B 109.5 . .
N28 C35 H35C 109.5 . .
H35A C35 H35C 109.5 . .
H35B C35 H35C 109.5 . .
N28 C36 H36A 109.5 . .
N28 C36 H36B 109.5 . .
H36A C36 H36B 109.5 . .
N28 C36 H36C 109.5 . .
H36A C36 H36C 109.5 . .
H36B C36 H36C 109.5 . .

loop_
_geom_bond_atom_site_label_1
_geom_bond_atom_site_label_2
_geom_bond_distance
_geom_bond_site_symmetry_2
Zn1 N4 1.958(17) .
Zn1 N5 2.00(2) .
Zn1 O2 2.01(2) .
Zn1 N9 2.032(19) .
Zn2 N24 2.009(18) .
Zn2 N20 2.04(2) .
Zn2 N25 2.055(15) .
Zn2 N8 2.08(2) 2_646
Zn2 O1 2.26(2) .
Zn3 N26 2.01(2) .
Zn3 N1 2.012(18) 1_655
Zn3 N12 2.022(16) .
Zn3 N16 2.16(2) .
Zn3 O3 2.255(16) .
Zn4 O4 1.88(2) .
Zn4 N21 1.921(18) .
Zn4 N13 2.01(2) 2_747
Zn4 N17 2.02(2) 1_655
O1 C13 1.19(2) .
O2 C13 1.27(2) .
O3 C16 1.28(3) .
O4 C16 1.25(3) .
O7 C15 1.400(10) .
O7 H7A 0.8200 .
O8 C18 1.478(13) .
O8 H8D 0.8200 .
N1 C1 1.35(2) .
N1 N2 1.38(3) .
N1 Zn3 2.012(18) 1_455
N2 N3 1.30(3) .
N3 N4 1.42(3) .
N4 C1 1.32(3) .
N5 C3 1.30(3) .
N5 N6 1.37(3) .
N6 N7 1.32(3) .
N7 N8 1.39(3) .
N8 C3 1.35(4) .
N8 Zn2 2.08(2) 2_656
N9 N10 1.32(3) .
N9 C5 1.32(3) .
N10 N11 1.36(3) .
N11 N12 1.40(3) .
N12 C5 1.30(3) .
N13 C7 1.36(3) .
N13 N14 1.36(2) .
N13 Zn4 2.01(2) 2_757
N14 N15 1.25(3) .
N15 N16 1.38(2) .
N16 C7 1.34(3) .
N17 N18 1.29(3) .
N17 C9 1.32(3) .
N17 Zn4 2.02(2) 1_455
N18 N19 1.31(2) .
N19 N20 1.33(3) .
N20 C9 1.31(3) .
N21 C11 1.36(3) .
N21 N22 1.39(3) .
N22 N23 1.29(3) .
N23 N24 1.35(3) .
N24 C11 1.35(3) .
N25 C14 1.476(18) .
N25 H25A 0.8900 .
N25 H25B 0.8900 .
N26 C17 1.513(13) .
N26 H26A 0.8900 .
N26 H26B 0.8900 .
C1 C2 1.55(3) .
C2 H2A 0.9600 .
C2 H2B 0.9600 .
C2 H2C 0.9600 .
C3 C4 1.56(3) .
C4 H4A 0.9600 .
C4 H4B 0.9600 .
C4 H4C 0.9600 .
C5 C6 1.50(3) .
C6 H6A 0.9600 .
C6 H6B 0.9600 .
C6 H6C 0.9600 .
C7 C8 1.37(3) .
C8 H8A 0.9600 .
C8 H8B 0.9600 .
C8 H8C 0.9600 .
C9 C10 1.43(4) .
C10 H10A 0.9600 .
C10 H10B 0.9600 .
C10 H10C 0.9600 .
C11 C12 1.51(3) .
C12 H12A 0.9600 .
C12 H12B 0.9600 .
C12 H12C 0.9600 .
C13 C14 1.529(19) .
C14 C15 1.554(16) .
C14 H14A 0.9800 .
C15 H15A 0.9700 .
C15 H15B 0.9700 .
C16 C17 1.522(13) .
C17 C18 1.534(13) .
C17 H17A 0.9800 .
C18 H18A 0.9700 .
C18 H18B 0.9700 .
O5 C31 1.259(13) .
N27 C31 1.312(13) .
N27 C33 1.472(13) .
N27 C32 1.485(13) .
C31 H31A 0.9300 .
C32 H32A 0.9600 .
C32 H32B 0.9600 .
C32 H32C 0.9600 .
C33 H33A 0.9600 .
C33 H33B 0.9600 .
C33 H33C 0.9600 .
O6 C34 1.260(13) .
N28 C34 1.313(13) .
N28 C36 1.485(13) .
N28 C35 1.489(13) .
C34 H34A 0.9300 .
C35 H35A 0.9600 .
C35 H35B 0.9600 .
C35 H35C 0.9600 .
C36 H36A 0.9600 .
C36 H36B 0.9600 .
C36 H36C 0.9600 .
